data_1504302
loop_
_publ_author_name
'Dunn, Travis B.'
'Ellis, J. Michael'
'Kofink, Christiane C.'
'Manning, James R.'
'Overman, Larry E.'

_publ_section_title
;
 Asymmetric construction of rings A-D of daphnicyclidin-type alkaloids.
;
_journal_issue 24
_journal_name_full 'Organic letters'
_journal_page_first 5658
_journal_page_last 5661
_journal_paper_doi 10.1021/ol902373m
_journal_volume 11
_journal_year 2009
_chemical_absolute_configuration ad
_chemical_formula_sum 'C32 H43 Br Cl3 N O Si'
_chemical_formula_weight 672.02
_chemical_name_systematic
; 
 ? 
;
_space_group_IT_number 19
_symmetry_cell_setting orthorhombic
_symmetry_space_group_name_Hall 'P 2ac 2ab'
_symmetry_space_group_name_H-M 'P 21 21 21'
_atom_sites_solution_hydrogens mixed
_atom_sites_solution_primary direct
_atom_sites_solution_secondary difmap
_audit_creation_method SHELXTL
_cell_angle_alpha 90.00
_cell_angle_beta 90.00
_cell_angle_gamma 90.00
_cell_formula_units_Z 4
_cell_length_a 10.2195(5)
_cell_length_b 13.6892(7)
_cell_length_c 23.5232(11)
_cell_measurement_reflns_used 9984
_cell_measurement_temperature 153(2)
_cell_measurement_theta_max 28.18
_cell_measurement_theta_min 2.64
_cell_volume 3290.8(3)
_computing_cell_refinement 'Bruker SAINT'
_computing_data_collection 'Bruker APEX2'
_computing_data_reduction 'Bruker SAINT'
_computing_molecular_graphics 'Bruker SHELXTL'
_computing_publication_material 'Bruker SHELXTL'
_computing_structure_refinement 'SHELXL-97 (Sheldrick, 2008)'
_computing_structure_solution 'SHELXS-97 (Sheldrick, 2008)'
_diffrn_ambient_temperature 153(2)
_diffrn_measured_fraction_theta_full 0.958
_diffrn_measured_fraction_theta_max 0.958
_diffrn_measurement_device_type 'Bruker APEX-II CCD'
_diffrn_measurement_method '\f and \w scans'
_diffrn_radiation_monochromator graphite
_diffrn_radiation_source 'fine-focus sealed tube'
_diffrn_radiation_type MoK\a
_diffrn_radiation_wavelength 0.71073
_diffrn_reflns_av_R_equivalents 0.0192
_diffrn_reflns_av_sigmaI/netI 0.0151
_diffrn_reflns_limit_h_max 12
_diffrn_reflns_limit_h_min -12
_diffrn_reflns_limit_k_max 17
_diffrn_reflns_limit_k_min -17
_diffrn_reflns_limit_l_max 30
_diffrn_reflns_limit_l_min -31
_diffrn_reflns_number 38137
_diffrn_reflns_theta_full 28.29
_diffrn_reflns_theta_max 28.29
_diffrn_reflns_theta_min 1.72
_exptl_absorpt_coefficient_mu 1.555
_exptl_absorpt_correction_T_max 0.7047
_exptl_absorpt_correction_T_min 0.6451
_exptl_absorpt_correction_type numerical
_exptl_absorpt_process_details 'Bruker SADABS'
_exptl_crystal_colour colourless
_exptl_crystal_density_diffrn 1.356
_exptl_crystal_density_meas ?
_exptl_crystal_density_method 'not measured'
_exptl_crystal_description polyhedron
_exptl_crystal_F_000 1400
_exptl_crystal_size_max 0.31
_exptl_crystal_size_mid 0.30
_exptl_crystal_size_min 0.24
_refine_diff_density_max 0.475
_refine_diff_density_min -0.176
_refine_diff_density_rms 0.046
_refine_ls_abs_structure_details 'Flack H D (1983), Acta Cryst. A39, 876-881'
_refine_ls_abs_structure_Flack -0.007(3)
_refine_ls_extinction_method none
_refine_ls_goodness_of_fit_ref 1.040
_refine_ls_hydrogen_treatment mixed
_refine_ls_matrix_type full
_refine_ls_number_parameters 508
_refine_ls_number_reflns 7700
_refine_ls_number_restraints 0
_refine_ls_restrained_S_all 1.040
_refine_ls_R_factor_all 0.0229
_refine_ls_R_factor_gt 0.0218
_refine_ls_shift/su_max 0.005
_refine_ls_shift/su_mean 0.000
_refine_ls_structure_factor_coef Fsqd
_refine_ls_weighting_details 'calc w=1/[\s^2^(Fo^2^)+(0.0353P)^2^+0.4562P] where P=(Fo^2^+2Fc^2^)/3'
_refine_ls_weighting_scheme calc
_refine_ls_wR_factor_gt 0.0529
_refine_ls_wR_factor_ref 0.0533
_reflns_number_gt 7485
_reflns_number_total 7700
_reflns_threshold_expression >2sigma(I)
_cod_data_source_file ol902373m_si_002.cif
_cod_data_source_block leo228
_cod_depositor_comments
;
The following automatic conversions were performed:

'_symmetry_cell_setting' value 'Orthorhombic' changed to
'orthorhombic' according to
/home/saulius/struct/CIF-dictionaries/cif_core.dic dictionary named
'cif_core.dic' version 2.4.2 from 2011-04-26.

Automatic conversion script
Id: cif_fix_values 1715 2011-07-08 13:25:40Z adriana 

The following automatic conversions were performed:

'_exptl_crystal_density_meas' value 'none' was changed to '?' - the
value is perceived as not measured.

Automatic conversion script
Id: cif_fix_values 3008 2015-01-20 13:52:24Z robertas 

The following automatic conversions were performed:

'_atom_sites_solution_hydrogens' value 'difmap & geom' was changed to
'mixed'.

Automatic conversion script
Id: cif_fix_values 6452 2018-10-05 10:23:21Z andrius 
;
_cod_original_sg_symbol_H-M P2(1)2(1)2(1)
_cod_database_code 1504302

loop_
_symmetry_equiv_pos_as_xyz
'x, y, z'
'-x+1/2, -y, z+1/2'
'-x, y+1/2, -z+1/2'
'x+1/2, -y+1/2, -z'

loop_
_atom_site_label
_atom_site_type_symbol
_atom_site_fract_x
_atom_site_fract_y
_atom_site_fract_z
_atom_site_U_iso_or_equiv
_atom_site_adp_type
_atom_site_occupancy
_atom_site_symmetry_multiplicity
_atom_site_calc_flag
_atom_site_refinement_flags
Si1 Si 0.48141(4) 0.87084(3) 0.148063(16) 0.01888(8) Uani 1 1 d .
O1 O 0.69259(11) 0.83335(9) -0.04112(5) 0.0248(2) Uani 1 1 d .
N1 N 0.48775(12) 1.06118(8) -0.04592(5) 0.0153(2) Uani 1 1 d .
C1 C 0.58123(14) 1.04417(10) -0.09550(6) 0.0182(3) Uani 1 1 d .
C2 C 0.53932(15) 0.94652(10) -0.12128(6) 0.0179(3) Uani 1 1 d .
C3 C 0.47888(14) 0.88998(10) -0.07036(6) 0.0156(3) Uani 1 1 d .
C4 C 0.57899(14) 0.84560(10) -0.02823(6) 0.0165(3) Uani 1 1 d .
C5 C 0.53212(15) 0.81511(10) 0.03058(6) 0.0166(3) Uani 1 1 d .
C6 C 0.53945(14) 0.90043(10) 0.07366(6) 0.0163(3) Uani 1 1 d .
C7 C 0.46920(14) 0.99294(10) 0.05166(6) 0.0162(3) Uani 1 1 d .
C8 C 0.34759(13) 0.97010(10) 0.01563(6) 0.0166(3) Uani 1 1 d .
H8A H 0.3124 0.9047 0.0250 0.020 Uiso 1 1 calc R
H8B H 0.2783 1.0195 0.0221 0.020 Uiso 1 1 calc R
C9 C 0.39511(14) 0.97332(10) -0.04510(6) 0.0159(3) Uani 1 1 d .
H9A H 0.3193 0.9865 -0.0709 0.019 Uiso 1 1 calc R
C10 C 0.55933(14) 1.05377(10) 0.01239(6) 0.0161(3) Uani 1 1 d .
H10A H 0.6416 1.0156 0.0064 0.019 Uiso 1 1 calc R
C11 C 0.55418(16) 0.75172(12) 0.17160(7) 0.0236(3) Uani 1 1 d .
C12 C 0.64701(19) 0.74586(15) 0.21513(7) 0.0318(4) Uani 1 1 d .
C13 C 0.7021(2) 0.65635(18) 0.23089(9) 0.0421(5) Uani 1 1 d .
C14 C 0.6681(2) 0.57222(16) 0.20250(10) 0.0429(5) Uani 1 1 d .
C15 C 0.5758(2) 0.57566(14) 0.15976(9) 0.0364(4) Uani 1 1 d .
C16 C 0.51854(18) 0.66440(12) 0.14479(7) 0.0276(3) Uani 1 1 d .
C17 C 0.29869(16) 0.86486(14) 0.14946(8) 0.0283(3) Uani 1 1 d .
C18 C 0.5437(2) 0.97102(14) 0.19414(8) 0.0320(4) Uani 1 1 d .
C19 C 0.41640(15) 1.15904(10) -0.05056(6) 0.0174(3) Uani 1 1 d .
C20 C 0.33083(15) 1.17286(10) -0.10186(6) 0.0183(3) Uani 1 1 d .
C21 C 0.19754(15) 1.15172(11) -0.09942(7) 0.0210(3) Uani 1 1 d .
C22 C 0.11379(17) 1.17731(11) -0.14349(7) 0.0262(3) Uani 1 1 d .
C23 C 0.16413(19) 1.22279(12) -0.19149(7) 0.0305(4) Uani 1 1 d .
C24 C 0.29672(19) 1.24274(13) -0.19484(7) 0.0313(4) Uani 1 1 d .
C25 C 0.37962(18) 1.21942(11) -0.15018(7) 0.0247(3) Uani 1 1 d .
C26 C 0.5472(3) 1.08350(19) -0.25827(10) 0.0473(5) Uani 1 1 d .
C27 C 0.58290(19) 0.99305(15) -0.24692(7) 0.0350(4) Uani 1 1 d .
C28 C 0.68965(17) 0.96487(13) -0.20674(7) 0.0276(3) Uani 1 1 d .
C29 C 0.64528(17) 0.89869(12) -0.15771(7) 0.0243(3) Uani 1 1 d .
C30 C 0.39053(15) 0.80491(11) -0.08993(7) 0.0207(3) Uani 1 1 d .
C31 C 0.59703(15) 1.15151(11) 0.03811(6) 0.0189(3) Uani 1 1 d .
Br1 Br 0.728535(15) 1.300524(11) -0.093322(7) 0.02468(4) Uani 1 1 d .
C32 C 0.48529(16) 0.46546(11) -0.03868(7) 0.0246(3) Uani 1 1 d .
Cl1 Cl 0.40476(4) 0.38905(3) 0.010532(17) 0.02738(8) Uani 1 1 d .
Cl2 Cl 0.39195(5) 0.48158(4) -0.100771(19) 0.03872(10) Uani 1 1 d .
Cl3 Cl 0.51727(4) 0.57966(3) -0.00680(2) 0.03878(11) Uani 1 1 d .
H1A H 0.663(2) 1.0428(14) -0.0810(8) 0.025(5) Uiso 1 1 d .
H1B H 0.5737(18) 1.0954(14) -0.1193(8) 0.019(4) Uiso 1 1 d .
H2A H 0.4653(19) 0.9608(14) -0.1449(8) 0.021(4) Uiso 1 1 d .
H5A H 0.4499(18) 0.7914(13) 0.0274(7) 0.017(4) Uiso 1 1 d .
H5B H 0.590(2) 0.7638(14) 0.0430(8) 0.024(5) Uiso 1 1 d .
H6A H 0.6309(18) 0.9147(13) 0.0781(7) 0.014(4) Uiso 1 1 d .
H7A H 0.4459(17) 1.0344(13) 0.0834(7) 0.018(4) Uiso 1 1 d .
H12A H 0.6734(19) 0.7997(16) 0.2330(8) 0.026(5) Uiso 1 1 d .
H13A H 0.756(3) 0.659(2) 0.2587(11) 0.054(7) Uiso 1 1 d .
H14A H 0.698(3) 0.518(2) 0.2125(10) 0.051(7) Uiso 1 1 d .
H15A H 0.545(3) 0.521(2) 0.1433(11) 0.057(8) Uiso 1 1 d .
H16A H 0.453(2) 0.6649(14) 0.1152(8) 0.026(5) Uiso 1 1 d .
H17A H 0.267(3) 0.8521(19) 0.1848(10) 0.050(7) Uiso 1 1 d .
H17B H 0.269(3) 0.9240(19) 0.1405(10) 0.046(6) Uiso 1 1 d .
H17C H 0.271(3) 0.8208(18) 0.1259(10) 0.048(7) Uiso 1 1 d .
H18A H 0.530(2) 0.9578(15) 0.2303(9) 0.030(5) Uiso 1 1 d .
H18B H 0.641(2) 0.9778(17) 0.1892(9) 0.043(6) Uiso 1 1 d .
H18C H 0.509(2) 1.0297(19) 0.1855(9) 0.045(6) Uiso 1 1 d .
H19A H 0.3661(18) 1.1656(13) -0.0161(8) 0.016(4) Uiso 1 1 d .
H19B H 0.4880(18) 1.2091(13) -0.0514(7) 0.016(4) Uiso 1 1 d .
H21A H 0.1624(19) 1.1265(14) -0.0664(8) 0.021(4) Uiso 1 1 d .
H22A H 0.023(2) 1.1680(15) -0.1399(9) 0.031(5) Uiso 1 1 d .
H23A H 0.108(2) 1.2413(15) -0.2221(9) 0.029(5) Uiso 1 1 d .
H24A H 0.332(2) 1.2713(18) -0.2266(11) 0.047(7) Uiso 1 1 d .
H25A H 0.460(2) 1.2363(17) -0.1508(9) 0.037(6) Uiso 1 1 d .
H26A H 0.486(3) 1.099(2) -0.2864(15) 0.088(11) Uiso 1 1 d .
H26B H 0.587(2) 1.1336(18) -0.2396(9) 0.036(6) Uiso 1 1 d .
H27A H 0.541(2) 0.9409(16) -0.2639(9) 0.032(5) Uiso 1 1 d .
H28A H 0.755(2) 0.9339(16) -0.2258(9) 0.037(6) Uiso 1 1 d .
H28B H 0.7275(19) 1.0240(14) -0.1919(7) 0.023(4) Uiso 1 1 d .
H29A H 0.608(2) 0.8388(16) -0.1728(9) 0.035(5) Uiso 1 1 d .
H29B H 0.720(2) 0.8781(14) -0.1337(8) 0.028(5) Uiso 1 1 d .
H30A H 0.342(2) 0.7780(15) -0.0599(9) 0.029(5) Uiso 1 1 d .
H30B H 0.333(2) 0.8282(15) -0.1170(9) 0.028(5) Uiso 1 1 d .
H30C H 0.444(2) 0.7545(15) -0.1071(9) 0.031(5) Uiso 1 1 d .
H31A H 0.6493(18) 1.1401(13) 0.0718(8) 0.019(4) Uiso 1 1 d .
H31B H 0.640(2) 1.1910(16) 0.0131(9) 0.032(5) Uiso 1 1 d .
H31C H 0.5211(18) 1.1891(13) 0.0502(7) 0.018(4) Uiso 1 1 d .
H32A H 0.5618(19) 0.4325(13) -0.0494(7) 0.019(4) Uiso 1 1 d .

loop_
_atom_site_aniso_label
_atom_site_aniso_U_11
_atom_site_aniso_U_22
_atom_site_aniso_U_33
_atom_site_aniso_U_23
_atom_site_aniso_U_13
_atom_site_aniso_U_12
Si1 0.02115(19) 0.02030(19) 0.01518(18) -0.00055(15) 0.00216(15) 0.00099(16)
O1 0.0184(5) 0.0342(6) 0.0218(5) 0.0012(4) 0.0009(4) 0.0052(4)
N1 0.0157(6) 0.0153(5) 0.0149(5) -0.0011(4) 0.0012(4) -0.0005(4)
C1 0.0183(7) 0.0183(6) 0.0180(6) -0.0004(6) 0.0037(6) 0.0000(5)
C2 0.0205(7) 0.0177(7) 0.0155(6) -0.0007(5) 0.0003(5) 0.0016(6)
C3 0.0165(6) 0.0152(6) 0.0152(6) -0.0012(5) -0.0004(5) 0.0001(5)
C4 0.0200(7) 0.0135(6) 0.0160(6) -0.0037(5) -0.0015(5) 0.0008(5)
C5 0.0177(7) 0.0151(6) 0.0170(6) -0.0012(5) -0.0007(5) 0.0007(5)
C6 0.0168(7) 0.0165(6) 0.0155(6) -0.0008(5) 0.0006(5) 0.0001(5)
C7 0.0168(6) 0.0156(6) 0.0162(6) -0.0023(5) 0.0016(5) -0.0005(5)
C8 0.0134(6) 0.0159(6) 0.0205(7) -0.0003(5) 0.0015(5) 0.0005(5)
C9 0.0150(6) 0.0126(6) 0.0201(6) -0.0005(5) -0.0008(5) -0.0008(5)
C10 0.0156(6) 0.0161(6) 0.0166(6) -0.0005(5) -0.0014(5) -0.0004(5)
C11 0.0243(7) 0.0276(8) 0.0190(7) 0.0063(6) 0.0066(6) 0.0034(6)
C12 0.0322(9) 0.0398(10) 0.0235(8) 0.0050(7) 0.0009(7) 0.0046(8)
C13 0.0354(11) 0.0587(13) 0.0323(10) 0.0208(9) 0.0029(8) 0.0136(9)
C14 0.0410(11) 0.0363(10) 0.0514(12) 0.0234(9) 0.0193(9) 0.0128(9)
C15 0.0402(10) 0.0239(8) 0.0452(11) 0.0099(8) 0.0159(9) 0.0036(8)
C16 0.0287(8) 0.0252(8) 0.0288(8) 0.0057(6) 0.0072(7) -0.0010(7)
C17 0.0228(8) 0.0330(9) 0.0291(9) 0.0061(7) 0.0061(6) 0.0025(7)
C18 0.0427(11) 0.0328(9) 0.0206(8) -0.0086(7) -0.0005(7) -0.0002(8)
C19 0.0202(7) 0.0122(6) 0.0198(7) -0.0011(5) -0.0017(6) 0.0017(5)
C20 0.0237(7) 0.0127(6) 0.0184(7) -0.0016(5) -0.0017(6) 0.0020(5)
C21 0.0218(7) 0.0179(6) 0.0233(7) -0.0008(6) 0.0004(6) 0.0025(5)
C22 0.0253(8) 0.0213(8) 0.0320(8) -0.0057(6) -0.0090(7) 0.0036(6)
C23 0.0406(10) 0.0263(8) 0.0246(8) -0.0022(6) -0.0129(7) 0.0055(7)
C24 0.0430(11) 0.0281(8) 0.0229(8) 0.0060(7) -0.0024(7) -0.0019(7)
C25 0.0287(9) 0.0204(8) 0.0249(8) 0.0029(6) -0.0001(6) -0.0024(6)
C26 0.0502(13) 0.0559(14) 0.0358(11) 0.0124(10) 0.0089(10) 0.0178(11)
C27 0.0395(10) 0.0454(11) 0.0200(8) 0.0040(7) 0.0066(7) 0.0040(9)
C28 0.0313(9) 0.0305(9) 0.0210(7) 0.0007(6) 0.0089(6) 0.0037(7)
C29 0.0317(8) 0.0217(7) 0.0197(7) -0.0003(6) 0.0060(6) 0.0052(7)
C30 0.0234(7) 0.0173(6) 0.0215(7) -0.0027(6) -0.0045(6) -0.0019(6)
C31 0.0204(7) 0.0150(6) 0.0214(7) -0.0018(5) -0.0024(6) -0.0017(6)
Br1 0.02222(7) 0.02397(7) 0.02783(8) -0.00260(6) 0.00061(6) -0.00422(6)
C32 0.0201(7) 0.0201(7) 0.0336(8) -0.0049(6) 0.0005(6) 0.0011(6)
Cl1 0.02283(17) 0.02498(18) 0.0343(2) 0.00057(15) -0.00250(15) 0.00224(14)
Cl2 0.0329(2) 0.0499(3) 0.0334(2) 0.00486(19) -0.00273(18) 0.00101(19)
Cl3 0.0299(2) 0.02375(19) 0.0627(3) -0.01504(19) 0.0046(2) -0.00244(16)

loop_
_atom_type_symbol
_atom_type_description
_atom_type_scat_dispersion_real
_atom_type_scat_dispersion_imag
_atom_type_scat_source
C C 0.0033 0.0016 'International Tables Vol C Tables 4.2.6.8 and 6.1.1.4'
H H 0.0000 0.0000 'International Tables Vol C Tables 4.2.6.8 and 6.1.1.4'
N N 0.0061 0.0033 'International Tables Vol C Tables 4.2.6.8 and 6.1.1.4'
O O 0.0106 0.0060 'International Tables Vol C Tables 4.2.6.8 and 6.1.1.4'
Si Si 0.0817 0.0704 'International Tables Vol C Tables 4.2.6.8 and 6.1.1.4'
Cl Cl 0.1484 0.1585 'International Tables Vol C Tables 4.2.6.8 and 6.1.1.4'
Br Br -0.2901 2.4595 'International Tables Vol C Tables 4.2.6.8 and 6.1.1.4'

loop_
_geom_angle_atom_site_label_1
_geom_angle_atom_site_label_2
_geom_angle_atom_site_label_3
_geom_angle
C18 Si1 C17 111.35(9)
C18 Si1 C11 109.45(9)
C17 Si1 C11 110.66(8)
C18 Si1 C6 105.89(8)
C17 Si1 C6 109.80(7)
C11 Si1 C6 109.56(7)
C1 N1 C19 112.19(11)
C1 N1 C9 106.08(10)
C19 N1 C9 113.23(11)
C1 N1 C10 111.66(11)
C19 N1 C10 110.12(10)
C9 N1 C10 103.19(10)
N1 C1 C2 105.14(11)
C29 C2 C1 113.48(13)
C29 C2 C3 120.03(12)
C1 C2 C3 103.95(11)
C30 C3 C9 110.34(12)
C30 C3 C4 106.34(11)
C9 C3 C4 114.18(11)
C30 C3 C2 112.22(12)
C9 C3 C2 98.56(11)
C4 C3 C2 115.21(12)
O1 C4 C5 119.40(13)
O1 C4 C3 121.83(13)
C5 C4 C3 118.76(12)
C4 C5 C6 111.89(11)
C7 C6 C5 112.12(11)
C7 C6 Si1 109.86(9)
C5 C6 Si1 115.40(10)
C8 C7 C6 113.19(11)
C8 C7 C10 105.17(11)
C6 C7 C10 111.37(11)
C9 C8 C7 104.82(11)
C8 C9 N1 103.52(11)
C8 C9 C3 121.38(12)
N1 C9 C3 103.46(11)
C31 C10 C7 112.79(12)
C31 C10 N1 114.37(11)
C7 C10 N1 106.32(11)
C12 C11 C16 117.22(16)
C12 C11 Si1 122.35(14)
C16 C11 Si1 120.42(12)
C11 C12 C13 121.17(19)
C14 C13 C12 120.20(19)
C13 C14 C15 119.86(18)
C14 C15 C16 120.1(2)
C15 C16 C11 121.42(18)
C20 C19 N1 116.44(11)
C21 C20 C25 118.53(15)
C21 C20 C19 120.65(14)
C25 C20 C19 120.26(14)
C22 C21 C20 121.27(16)
C23 C22 C21 119.45(16)
C24 C23 C22 119.84(16)
C23 C24 C25 120.61(17)
C24 C25 C20 120.26(16)
C26 C27 C28 124.9(2)
C27 C28 C29 114.33(15)
C2 C29 C28 112.19(13)
Cl2 C32 Cl1 111.50(9)
Cl2 C32 Cl3 110.02(9)
Cl1 C32 Cl3 109.45(9)

loop_
_geom_bond_atom_site_label_1
_geom_bond_atom_site_label_2
_geom_bond_distance
Si1 C18 1.8605(18)
Si1 C17 1.8694(18)
Si1 C11 1.8758(16)
Si1 C6 1.8918(14)
O1 C4 1.2115(18)
N1 C1 1.5257(18)
N1 C19 1.5291(18)
N1 C9 1.5308(17)
N1 C10 1.5577(18)
C1 C2 1.5291(19)
C2 C29 1.528(2)
C2 C3 1.5542(19)
C3 C30 1.5437(19)
C3 C9 1.5451(19)
C3 C4 1.5484(19)
C4 C5 1.5223(19)
C5 C6 1.5482(19)
C6 C7 1.5450(19)
C7 C8 1.5365(19)
C7 C10 1.5476(19)
C8 C9 1.5094(19)
C10 C31 1.5182(19)
C11 C12 1.398(2)
C11 C16 1.400(2)
C12 C13 1.399(3)
C13 C14 1.376(3)
C14 C15 1.379(3)
C15 C16 1.394(2)
C19 C20 1.502(2)
C20 C21 1.394(2)
C20 C25 1.395(2)
C21 C22 1.389(2)
C22 C23 1.388(3)
C23 C24 1.384(3)
C24 C25 1.387(2)
C26 C27 1.318(3)
C27 C28 1.494(3)
C28 C29 1.535(2)
C32 Cl2 1.7584(17)
C32 Cl1 1.7639(17)
C32 Cl3 1.7643(16)

loop_
_geom_torsion_atom_site_label_1
_geom_torsion_atom_site_label_2
_geom_torsion_atom_site_label_3
_geom_torsion_atom_site_label_4
_geom_torsion
C19 N1 C1 C2 -124.43(12)
C9 N1 C1 C2 -0.31(14)
C10 N1 C1 C2 111.40(12)
N1 C1 C2 C29 -160.34(12)
N1 C1 C2 C3 -28.27(14)
C29 C2 C3 C30 -70.67(17)
C1 C2 C3 C30 161.18(12)
C29 C2 C3 C9 173.14(13)
C1 C2 C3 C9 44.99(13)
C29 C2 C3 C4 51.22(18)
C1 C2 C3 C4 -76.93(14)
C30 C3 C4 O1 106.61(16)
C9 C3 C4 O1 -131.47(14)
C2 C3 C4 O1 -18.40(19)
C30 C3 C4 C5 -72.34(15)
C9 C3 C4 C5 49.59(17)
C2 C3 C4 C5 162.65(12)
O1 C4 C5 C6 92.75(16)
C3 C4 C5 C6 -88.28(15)
C4 C5 C6 C7 52.49(16)
C4 C5 C6 Si1 179.29(10)
C18 Si1 C6 C7 -67.72(12)
C17 Si1 C6 C7 52.60(12)
C11 Si1 C6 C7 174.33(10)
C18 Si1 C6 C5 164.34(12)
C17 Si1 C6 C5 -75.34(13)
C11 Si1 C6 C5 46.39(13)
C5 C6 C7 C8 34.46(16)
Si1 C6 C7 C8 -95.27(12)
C5 C6 C7 C10 -83.79(14)
Si1 C6 C7 C10 146.48(9)
C6 C7 C8 C9 -95.86(13)
C10 C7 C8 C9 25.94(14)
C7 C8 C9 N1 -40.66(13)
C7 C8 C9 C3 74.62(15)
C1 N1 C9 C8 156.36(11)
C19 N1 C9 C8 -80.17(13)
C10 N1 C9 C8 38.84(12)
C1 N1 C9 C3 28.90(13)
C19 N1 C9 C3 152.37(11)
C10 N1 C9 C3 -88.62(11)
C30 C3 C9 C8 82.18(15)
C4 C3 C9 C8 -37.52(18)
C2 C3 C9 C8 -160.19(12)
C30 C3 C9 N1 -162.51(11)
C4 C3 C9 N1 77.79(14)
C2 C3 C9 N1 -44.88(12)
C8 C7 C10 C31 124.44(12)
C6 C7 C10 C31 -112.59(13)
C8 C7 C10 N1 -1.68(13)
C6 C7 C10 N1 121.29(12)
C1 N1 C10 C31 98.70(14)
C19 N1 C10 C31 -26.63(16)
C9 N1 C10 C31 -147.78(12)
C1 N1 C10 C7 -136.15(11)
C19 N1 C10 C7 98.52(12)
C9 N1 C10 C7 -22.63(13)
C18 Si1 C11 C12 -3.72(17)
C17 Si1 C11 C12 -126.80(15)
C6 Si1 C11 C12 111.98(14)
C18 Si1 C11 C16 177.63(13)
C17 Si1 C11 C16 54.55(15)
C6 Si1 C11 C16 -66.67(15)
C16 C11 C12 C13 0.3(3)
Si1 C11 C12 C13 -178.39(14)
C11 C12 C13 C14 1.7(3)
C12 C13 C14 C15 -2.4(3)
C13 C14 C15 C16 1.0(3)
C14 C15 C16 C11 1.2(3)
C12 C11 C16 C15 -1.7(2)
Si1 C11 C16 C15 176.97(13)
C1 N1 C19 C20 61.27(16)
C9 N1 C19 C20 -58.77(16)
C10 N1 C19 C20 -173.71(12)
N1 C19 C20 C21 94.04(16)
N1 C19 C20 C25 -94.72(16)
C25 C20 C21 C22 -0.9(2)
C19 C20 C21 C22 170.49(13)
C20 C21 C22 C23 1.5(2)
C21 C22 C23 C24 -0.4(2)
C22 C23 C24 C25 -1.3(3)
C23 C24 C25 C20 1.9(3)
C21 C20 C25 C24 -0.8(2)
C19 C20 C25 C24 -172.21(15)
C26 C27 C28 C29 121.4(2)
C1 C2 C29 C28 -57.90(18)
C3 C2 C29 C28 178.41(13)
C27 C28 C29 C2 -59.4(2)
